data_4515355
loop_
_publ_author_name
'Sun, Wenlong'
'An, Bowen'
'Qi, Bo'
'Liu, Tao'
'Jin, Meng'
'Duan, Chunying'

_publ_section_title
;
 Dual-Excitation Polyoxometalate-Based Frameworks for One-Pot Light-Driven
 Hydrogen Evolution and Oxidative Dehydrogenation.
;
_journal_issue 16
_journal_name_full 'ACS applied materials &amp; interfaces'
_journal_page_first 13462
_journal_page_last 13469
_journal_paper_doi 10.1021/acsami.8b00350
_journal_volume 10
_journal_year 2018
_chemical_formula_moiety 'C156 H108 N18 O92 P2 W18 Zn9'
_chemical_formula_sum 'C156 H108 N18 O92 P2 W18 Zn9'
_chemical_formula_weight 7666.17
_space_group_IT_number 175
_space_group_name_Hall '-P 6'
_space_group_name_H-M_alt 'P 6/m'
_symmetry_cell_setting trigonal
_symmetry_space_group_name_H-M 'P 6/m'
_atom_sites_solution_hydrogens geom
_atom_sites_solution_primary direct
_atom_sites_solution_secondary difmap
_audit_creation_method SHELXL-97
_cell_angle_alpha 90.00
_cell_angle_beta 90.00
_cell_angle_gamma 120.00
_cell_formula_units_Z 1
_cell_length_a 18.834(5)
_cell_length_b 18.834(5)
_cell_length_c 15.722(5)
_cell_measurement_reflns_used 9891
_cell_measurement_temperature 293(2)
_cell_measurement_theta_max 27.33
_cell_measurement_theta_min 2.50
_cell_volume 4830(2)
_computing_cell_refinement 'Bruker SAINT'
_computing_data_collection 'Bruker APEX2'
_computing_data_reduction 'Bruker SAINT'
_computing_molecular_graphics 'Bruker SHELXTL'
_computing_publication_material 'Bruker SHELXTL'
_computing_structure_refinement 'SHELXL-2014 (Sheldrick 2014)'
_computing_structure_solution 'SHELXS-97 (Sheldrick 2008)'
_diffrn_ambient_temperature 293(2)
_diffrn_measured_fraction_theta_full 0.997
_diffrn_measured_fraction_theta_max 0.997
_diffrn_measurement_device_type 'Bruker APEX-II CCD'
_diffrn_measurement_method '\f and \w scans'
_diffrn_radiation_monochromator graphite
_diffrn_radiation_source 'fine-focus sealed tube'
_diffrn_radiation_type MoK\a
_diffrn_radiation_wavelength 0.71069
_diffrn_reflns_av_R_equivalents 0.0576
_diffrn_reflns_av_sigmaI/netI 0.0294
_diffrn_reflns_limit_h_max 23
_diffrn_reflns_limit_h_min -23
_diffrn_reflns_limit_k_max 23
_diffrn_reflns_limit_k_min -22
_diffrn_reflns_limit_l_max 19
_diffrn_reflns_limit_l_min -19
_diffrn_reflns_number 30949
_diffrn_reflns_theta_full 25.00
_diffrn_reflns_theta_max 25.75
_diffrn_reflns_theta_min 2.16
_exptl_absorpt_coefficient_mu 11.875
_exptl_absorpt_correction_T_max 0.241
_exptl_absorpt_correction_T_min 0.088
_exptl_absorpt_correction_type multi-scan
_exptl_absorpt_process_details 'SADABS (Sheldrick, 1996)'
_exptl_crystal_colour colourless
_exptl_crystal_density_diffrn 2.636
_exptl_crystal_density_method 'not measured'
_exptl_crystal_description block
_exptl_crystal_F_000 3538.0
_exptl_crystal_size_max 0.22
_exptl_crystal_size_mid 0.18
_exptl_crystal_size_min 0.12
_refine_diff_density_max 2.867
_refine_diff_density_min -2.504
_refine_diff_density_rms 0.313
_refine_ls_extinction_coef 0.00012(10)
_refine_ls_extinction_expression Fc^*^=kFc[1+0.001xFc^2^\l^3^/sin(2\q)]^-1/4^
_refine_ls_extinction_method SHELXL
_refine_ls_goodness_of_fit_ref 0.976
_refine_ls_hydrogen_treatment mixed
_refine_ls_matrix_type full
_refine_ls_number_parameters 260
_refine_ls_number_reflns 3188
_refine_ls_number_restraints 37
_refine_ls_restrained_S_all 0.978
_refine_ls_R_factor_all 0.0803
_refine_ls_R_factor_gt 0.0666
_refine_ls_shift/su_max 0.000
_refine_ls_shift/su_mean 0.000
_refine_ls_structure_factor_coef Fsqd
_refine_ls_weighting_details 'calc w=1/[\s^2^(Fo^2^)+(0.1118P)^2^+291.3996P] where P=(Fo^2^+2Fc^2^)/3'
_refine_ls_weighting_scheme calc
_refine_ls_wR_factor_gt 0.1866
_refine_ls_wR_factor_ref 0.2108
_reflns_number_gt 2722
_reflns_number_total 3188
_reflns_threshold_expression >2sigma(I)
_cod_data_source_file am8b00350_si_003.cif
_cod_data_source_block 1
_cod_original_sg_symbol_H-M P6/m
_cod_database_code 4515355

loop_
_symmetry_equiv_pos_as_xyz
'x, y, z'
'x-y, x, z'
'-y, x-y, z'
'-x, -y, z'
'-x+y, -x, z'
'y, -x+y, z'
'-x, -y, -z'
'-x+y, -x, -z'
'y, -x+y, -z'
'x, y, -z'
'x-y, x, -z'
'-y, x-y, -z'

loop_
_atom_site_label
_atom_site_type_symbol
_atom_site_fract_x
_atom_site_fract_y
_atom_site_fract_z
_atom_site_U_iso_or_equiv
_atom_site_adp_type
_atom_site_occupancy
_atom_site_symmetry_multiplicity
_atom_site_calc_flag
_atom_site_refinement_flags
P1 P 0.0000 0.0000 0.8769(4) 0.0024(9) Uani 1 6 d SU
W1 W 0.18331(4) -0.00786(4) 0.88148(5) 0.0334(3) Uani 1 1 d U
W2 W 0.05702(8) -0.06319(8) 0.68849(11) 0.0363(4) Uani 0.50 1 d P
Zn2 Zn 0.47955(14) 0.19681(13) 0.5000 0.0227(5) Uani 1 2 d S
Zn1 Zn 0.5000 0.5000 0.5000 0.0161(6) Uani 1 4 d S
O1 O 0.4083(8) 0.2555(8) 0.5000 0.025(3) Uani 1 2 d S
O2 O 0.0925(17) -0.1055(18) 0.6140(19) 0.053(7) Uani 0.50 1 d P
O3 O 0.4181(8) 0.3773(8) 0.5000 0.019(3) Uani 1 2 d SU
O4 O 0.0429(14) -0.0499(14) 0.6485(16) 0.028(5) Uani 0.50 1 d PU
O5 O 0.5715(9) 0.3272(8) 0.5000 0.029(3) Uani 1 2 d S
O6 O 0.1877(13) -0.0096(15) 1.0000 0.062(6) Uani 1 2 d SU
O7 O 0.3620(10) 0.0930(9) 0.5000 0.045(4) Uani 1 2 d S
O8 O 0.5847(8) 0.4499(8) 0.5000 0.019(3) Uani 1 2 d S
O9 O 0.1495(7) -0.0067(8) 0.7654(8) 0.041(3) Uani 1 1 d .
O10 O 0.0000 0.0000 0.7730(15) 0.026(5) Uiso 1 6 d S
O11 O 0.2683(8) -0.0134(10) 0.8598(9) 0.052(3) Uani 1 1 d .
O12 O 0.0939(14) 0.0443(13) 0.9037(14) 0.032(5) Uani 0.50 1 d PU
O13 O 0.1062(11) -0.1182(10) 0.8821(12) 0.083(5) Uani 1 1 d U
N1 N 0.4844(8) 0.2002(8) 0.3644(9) 0.031(3) Uani 1 1 d .
N2 N 0.5000 0.5000 0.6366(11) 0.024(3) Uani 1 2 d S
C1 C 0.4241(14) 0.2047(17) 0.0441(13) 0.067(7) Uani 1 1 d .
H9 H 0.3808 0.2038 0.0734 0.080 Uiso 1 1 calc R
C2 C 0.5503(12) 0.2058(16) 0.0439(12) 0.058(6) Uani 1 1 d .
H8 H 0.5932 0.2057 0.0730 0.069 Uiso 1 1 calc R
C3 C 0.5000 0.5000 0.8149(12) 0.023(4) Uani 1 2 d S
C4 C 0.4165(11) 0.1844(11) 0.3199(12) 0.040(4) Uani 1 1 d .
H7 H 0.3684 0.1713 0.3488 0.048 Uiso 1 1 calc R
C5 C 0.4411(9) 0.4373(9) 0.6825(10) 0.031(3) Uani 1 1 d .
H6 H 0.3992 0.3934 0.6533 0.037 Uiso 1 1 calc R
C6 C 0.4874(10) 0.2054(9) 0.1853(10) 0.032(3) Uani 1 1 d .
C7 C 0.5514(10) 0.2172(11) 0.3200(11) 0.038(4) Uani 1 1 d .
H5 H 0.5990 0.2299 0.3496 0.045 Uiso 1 1 calc R
C8 C 0.5433(11) 0.3726(11) 0.5000 0.018(4) Uani 1 2 d S
C9 C 0.4178(11) 0.1875(13) 0.2309(11) 0.045(4) Uani 1 1 d .
H4 H 0.3706 0.1773 0.2018 0.054 Uiso 1 1 calc R
C10 C 0.4880(11) 0.2060(10) 0.0889(11) 0.037(4) Uani 1 1 d .
C11 C 0.5000 0.5000 0.9143(15) 0.034(5) Uani 1 2 d S
C12 C 0.5538(10) 0.2171(11) 0.2319(10) 0.037(4) Uani 1 1 d .
H3 H 0.6008 0.2249 0.2042 0.044 Uiso 1 1 calc R
C13 C 0.5544(11) 0.5704(10) 0.9563(11) 0.044(4) Uani 1 1 d .
H2 H 0.5906 0.6172 0.9261 0.053 Uiso 1 1 calc R
C14 C 0.4401(10) 0.4354(9) 0.7692(10) 0.037(4) Uani 1 1 d .
H1 H 0.3988 0.3903 0.7976 0.044 Uiso 1 1 calc R
C15 C 0.4488(11) 0.3311(11) 0.5000 0.021(4) Uani 1 2 d S

loop_
_atom_site_aniso_label
_atom_site_aniso_U_11
_atom_site_aniso_U_22
_atom_site_aniso_U_33
_atom_site_aniso_U_23
_atom_site_aniso_U_13
_atom_site_aniso_U_12
P1 0.0020(9) 0.0020(9) 0.0031(13) 0.000 0.000 0.0010(4)
W1 0.0180(4) 0.0326(4) 0.0556(5) 0.0010(3) 0.0034(3) 0.0171(3)
W2 0.0336(7) 0.0342(7) 0.0455(9) -0.0005(6) 0.0050(6) 0.0204(6)
Zn2 0.0274(12) 0.0174(10) 0.0268(12) 0.000 0.000 0.0138(9)
Zn1 0.0170(14) 0.0109(13) 0.0201(14) 0.000 0.000 0.0067(11)
O1 0.019(6) 0.011(6) 0.043(8) 0.000 0.000 0.007(5)
O2 0.054(17) 0.059(17) 0.070(19) -0.005(14) 0.015(13) 0.046(15)
O3 0.019(3) 0.019(3) 0.020(3) 0.000 0.000 0.0096(16)
O4 0.028(5) 0.028(5) 0.028(5) 0.0002(10) -0.0001(10) 0.014(3)
O5 0.033(8) 0.017(7) 0.043(8) 0.000 0.000 0.017(6)
O6 0.051(8) 0.092(10) 0.065(10) 0.000 0.000 0.052(8)
O7 0.028(8) 0.021(8) 0.084(14) 0.000 0.000 0.011(7)
O8 0.020(6) 0.018(6) 0.026(7) 0.000 0.000 0.014(5)
O9 0.035(6) 0.070(8) 0.036(6) -0.004(6) -0.002(5) 0.039(6)
O11 0.031(6) 0.077(10) 0.062(8) 0.007(7) 0.001(6) 0.036(7)
O12 0.032(5) 0.032(5) 0.032(5) 0.0001(10) 0.0005(10) 0.016(2)
O13 0.069(8) 0.055(6) 0.095(9) 0.031(6) -0.030(7) 0.008(5)
N1 0.032(7) 0.026(6) 0.042(7) -0.009(6) -0.006(6) 0.018(6)
N2 0.014(7) 0.022(8) 0.034(9) 0.000 0.000 0.009(7)
C1 0.061(13) 0.12(2) 0.031(10) -0.002(12) -0.009(9) 0.056(15)
C2 0.044(10) 0.119(19) 0.033(9) -0.004(11) -0.008(8) 0.058(13)
C3 0.010(8) 0.033(11) 0.019(9) 0.000 0.000 0.006(8)
C4 0.035(9) 0.053(10) 0.043(10) -0.004(8) -0.003(7) 0.031(8)
C5 0.028(8) 0.019(7) 0.029(8) 0.000(6) 0.006(6) 0.000(6)
C6 0.037(8) 0.024(7) 0.030(8) -0.004(6) -0.002(6) 0.010(6)
C7 0.031(8) 0.047(10) 0.045(10) 0.007(8) 0.007(7) 0.027(8)
C8 0.021(9) 0.020(9) 0.019(9) 0.000 0.000 0.015(8)
C9 0.043(10) 0.071(12) 0.029(8) -0.014(8) -0.012(7) 0.034(9)
C10 0.045(9) 0.023(7) 0.037(9) 0.003(7) 0.004(7) 0.012(7)
C11 0.026(11) 0.029(11) 0.032(11) 0.000 0.000 0.003(9)
C12 0.035(8) 0.044(9) 0.030(8) 0.002(7) 0.000(7) 0.018(7)
C13 0.044(10) 0.032(9) 0.027(8) -0.008(7) -0.002(7) -0.004(8)
C14 0.036(9) 0.021(7) 0.024(7) 0.002(6) 0.007(6) -0.008(7)
C15 0.019(9) 0.009(8) 0.028(10) 0.000 0.000 0.002(7)

loop_
_atom_type_symbol
_atom_type_description
_atom_type_scat_dispersion_real
_atom_type_scat_dispersion_imag
_atom_type_scat_source
C C 0.0033 0.0016 'International Tables Vol C Tables 4.2.6.8 and 6.1.1.4'
H H 0.0000 0.0000 'International Tables Vol C Tables 4.2.6.8 and 6.1.1.4'
N N 0.0061 0.0033 'International Tables Vol C Tables 4.2.6.8 and 6.1.1.4'
O O 0.0106 0.0060 'International Tables Vol C Tables 4.2.6.8 and 6.1.1.4'
P P 0.1023 0.0942 'International Tables Vol C Tables 4.2.6.8 and 6.1.1.4'
W W -0.8490 6.8722 'International Tables Vol C Tables 4.2.6.8 and 6.1.1.4'
Zn Zn 0.2839 1.4301 'International Tables Vol C Tables 4.2.6.8 and 6.1.1.4'

loop_
_geom_angle_atom_site_label_1
_geom_angle_atom_site_label_2
_geom_angle_atom_site_label_3
_geom_angle
_geom_angle_site_symmetry_1
_geom_angle_site_symmetry_3
O12 P1 O12 57.6(3) 2 .
O12 P1 O12 57.6(3) 2 3
O12 P1 O12 113.2(7) . 3
O12 P1 O12 113.2(7) 2 4
O12 P1 O12 149.3(16) . 4
O12 P1 O12 57.6(3) 3 4
O12 P1 O12 149.3(16) 2 5
O12 P1 O12 113.2(7) . 5
O12 P1 O12 113.2(7) 3 5
O12 P1 O12 57.6(3) 4 5
O12 P1 O12 113.2(7) 2 6
O12 P1 O12 57.6(3) . 6
O12 P1 O12 149.3(16) 3 6
O12 P1 O12 113.2(7) 4 6
O12 P1 O12 57.6(3) 5 6
O12 P1 O10 105.4(8) 2 .
O12 P1 O10 105.4(8) . .
O12 P1 O10 105.4(8) 3 .
O12 P1 O10 105.4(8) 4 .
O12 P1 O10 105.4(8) 5 .
O12 P1 O10 105.4(8) 6 .
O11 W1 O13 99.7(9) . .
O11 W1 O6 98.6(7) . .
O13 W1 O6 89.6(10) . .
O11 W1 O13 102.1(8) . 2
O13 W1 O13 157.9(12) . 2
O6 W1 O13 91.0(10) . 2
O11 W1 O9 97.9(6) . .
O13 W1 O9 86.5(6) . .
O6 W1 O9 163.5(6) . .
O13 W1 O9 86.7(6) 2 .
O11 W1 O12 159.9(7) . 6
O13 W1 O12 60.4(8) . 6
O6 W1 O12 84.1(8) . 6
O13 W1 O12 97.7(9) 2 6
O9 W1 O12 80.0(6) . 6
O11 W1 O12 161.8(8) . .
O13 W1 O12 98.3(9) . .
O6 W1 O12 84.6(8) . .
O13 W1 O12 59.8(8) 2 .
O9 W1 O12 80.1(6) . .
O12 W1 O12 37.9(8) 6 .
O4 W2 O2 82.7(19) . .
O4 W2 O4 51.5(18) . 2
O2 W2 O4 104.4(12) . 2
O4 W2 O4 48.8(18) . 6
O2 W2 O4 103.7(12) . 6
O4 W2 O4 88.0(15) 2 6
O4 W2 O9 133.6(17) . .
O2 W2 O9 103.1(10) . .
O4 W2 O9 83.1(9) 2 .
O4 W2 O9 153.1(8) 6 .
O4 W2 W2 74.6(16) . 2
O2 W2 W2 112.4(10) . 2
O4 W2 W2 23.1(8) 2 2
O4 W2 W2 106.3(7) 6 2
O9 W2 W2 60.5(4) . 2
O4 W2 W2 71.7(16) . 6
O2 W2 W2 110.8(10) . 6
O4 W2 W2 106.6(7) 2 6
O4 W2 W2 23.0(8) 6 6
O9 W2 W2 140.6(3) . 6
W2 W2 W2 120.0 2 6
O4 W2 O9 129.3(17) . 6
O2 W2 O9 102.1(10) . 6
O4 W2 O9 153.1(8) 2 6
O4 W2 O9 81.8(9) 6 6
O9 W2 O9 94.9(5) . 6
W2 W2 O9 140.9(3) 2 6
W2 W2 O9 59.3(4) 6 6
O4 W2 O10 88.7(17) . .
O2 W2 O10 171.4(11) . .
O4 W2 O10 70.3(8) 2 .
O4 W2 O10 69.8(7) 6 .
O9 W2 O10 83.3(5) . .
W2 W2 O10 65.54(15) 2 .
W2 W2 O10 65.54(15) 6 .
O9 W2 O10 82.8(5) 6 .
O7 Zn2 O1 80.7(6) . .
O7 Zn2 N1 92.1(4) . .
O1 Zn2 N1 90.8(3) . .
O7 Zn2 N1 92.1(4) . 10_556
O1 Zn2 N1 90.8(3) . 10_556
N1 Zn2 N1 175.6(8) . 10_556
O7 Zn2 O8 98.3(5) . 3_655
O1 Zn2 O8 178.9(5) . 3_655
N1 Zn2 O8 89.3(3) . 3_655
N1 Zn2 O8 89.3(3) 10_556 3_655
O7 Zn2 O5 157.2(6) . .
O1 Zn2 O5 76.5(5) . .
N1 Zn2 O5 88.2(4) . .
N1 Zn2 O5 88.2(4) 10_556 .
O8 Zn2 O5 104.5(5) 3_655 .
O3 Zn1 O3 180.000(1) 7_666 .
O3 Zn1 N2 90.000(2) 7_666 7_666
O3 Zn1 N2 90.000(2) . 7_666
O3 Zn1 N2 90.000(2) 7_666 .
O3 Zn1 N2 90.000(2) . .
N2 Zn1 N2 180.000(3) 7_666 .
O3 Zn1 O8 79.3(5) 7_666 7_666
O3 Zn1 O8 100.7(5) . 7_666
N2 Zn1 O8 90.000(1) 7_666 7_666
N2 Zn1 O8 90.000(1) . 7_666
O3 Zn1 O8 100.7(5) 7_666 .
O3 Zn1 O8 79.3(5) . .
N2 Zn1 O8 90.000(1) 7_666 .
N2 Zn1 O8 90.000(1) . .
O8 Zn1 O8 180.000(3) 7_666 .
C15 O1 Zn2 114.4(12) . .
W2 O2 O4 25.2(9) . .
C15 O3 Zn1 115.8(11) . .
W2 O4 O4 105(2) . 2
W2 O4 O4 109(2) . 6
O4 O4 O4 120.000(5) 2 6
W2 O4 O2 72.1(19) . .
O4 O4 O2 117.9(17) 2 .
O4 O4 O2 119.1(18) 6 .
W2 O4 W2 85.2(18) . 6
O4 O4 W2 130.1(8) 2 6
O4 O4 W2 23.5(10) 6 6
O2 O4 W2 111.8(15) . 6
W2 O4 W2 82.5(17) . 2
O4 O4 W2 22.5(9) 2 2
O4 O4 W2 129.1(8) 6 2
O2 O4 W2 111.6(15) . 2
W2 O4 W2 128.2(12) 6 2
C8 O5 Zn2 114.3(13) . .
W1 O6 W1 173.7(12) . 10_557
C8 O8 Zn2 124.5(11) . 8_666
C8 O8 Zn1 109.2(11) . .
Zn2 O8 Zn1 126.3(6) 8_666 .
W1 O9 W2 142.2(7) . .
W1 O9 W2 141.3(7) . 2
W2 O9 W2 60.2(3) . 2
P1 O10 W2 124.1(5) . 5
P1 O10 W2 124.1(5) . 4
W2 O10 W2 48.9(3) 5 4
P1 O10 W2 124.1(5) . 6
W2 O10 W2 48.9(3) 5 6
W2 O10 W2 91.6(7) 4 6
P1 O10 W2 124.1(5) . 3
W2 O10 W2 91.6(7) 5 3
W2 O10 W2 48.9(3) 4 3
W2 O10 W2 111.8(10) 6 3
P1 O10 W2 124.1(5) . 2
W2 O10 W2 111.8(10) 5 2
W2 O10 W2 91.6(7) 4 2
W2 O10 W2 91.6(7) 6 2
W2 O10 W2 48.9(3) 3 2
P1 O10 W2 124.1(5) . .
W2 O10 W2 91.6(7) 5 .
W2 O10 W2 111.8(10) 4 .
W2 O10 W2 48.9(3) 6 .
W2 O10 W2 91.6(7) 3 .
W2 O10 W2 48.9(3) 2 .
O12 O12 O12 120.000(17) 2 6
O12 O12 P1 61.18(13) 2 .
O12 O12 P1 61.18(13) 6 .
O12 O12 W1 71.4(12) 2 2
O12 O12 W1 165.9(10) 6 2
P1 O12 W1 126.1(12) . 2
O12 O12 W1 166.6(10) 2 .
O12 O12 W1 70.7(12) 6 .
P1 O12 W1 125.4(12) . .
W1 O12 W1 96.9(8) 2 .
W1 O13 W1 142.1(12) . 6
C7 N1 C4 117.3(15) . .
C7 N1 Zn2 123.5(11) . .
C4 N1 Zn2 119.2(11) . .
C5 N2 C5 115.7(18) 4_665 .
C5 N2 Zn1 122.2(9) 4_665 .
C5 N2 Zn1 122.2(9) . .
C10 C1 C1 120.6(12) . 10
C10 C1 H9 119.7 . .
C1 C1 H9 119.7 10 .
C10 C2 C2 121.1(11) . 10
C10 C2 H8 119.5 . .
C2 C2 H8 119.5 10 .
C14 C3 C14 117.1(18) . 4_665
C14 C3 C11 121.4(9) . .
C14 C3 C11 121.4(9) 4_665 .
N1 C4 C9 120.8(16) . .
N1 C4 H7 119.6 . .
C9 C4 H7 119.6 . .
N2 C5 C14 123.4(14) . .
N2 C5 H6 118.3 . .
C14 C5 H6 118.3 . .
C12 C6 C9 116.2(15) . .
C12 C6 C10 122.1(15) . .
C9 C6 C10 121.6(15) . .
N1 C7 C12 123.4(16) . .
N1 C7 H5 118.3 . .
C12 C7 H5 118.3 . .
O5 C8 O8 125.3(17) . .
O5 C8 C15 116.3(16) . .
O8 C8 C15 118.3(15) . .
C6 C9 C4 121.6(16) . .
C6 C9 H4 119.2 . .
C4 C9 H4 119.2 . .
C1 C10 C2 118.3(18) . .
C1 C10 C6 120.4(17) . .
C2 C10 C6 121.3(16) . .
C13 C11 C13 123(2) . 4_665
C13 C11 C3 118.7(11) . .
C13 C11 C3 118.7(11) 4_665 .
C6 C12 C7 120.5(16) . .
C6 C12 H3 119.8 . .
C7 C12 H3 119.8 . .
C11 C13 C13 118.7(11) . 10_557
C11 C13 H2 120.6 . .
C13 C13 H2 120.6 10_557 .
C5 C14 C3 120.2(14) . .
C5 C14 H1 119.9 . .
C3 C14 H1 119.9 . .
O1 C15 O3 124.3(18) . .
O1 C15 C8 118.4(16) . .
O3 C15 C8 117.3(15) . .

loop_
_geom_bond_atom_site_label_1
_geom_bond_atom_site_label_2
_geom_bond_distance
_geom_bond_site_symmetry_2
P1 O12 1.59(2) 2
P1 O12 1.59(2) .
P1 O12 1.59(2) 3
P1 O12 1.59(2) 4
P1 O12 1.59(2) 5
P1 O12 1.59(2) 6
P1 O10 1.63(2) .
W1 O11 1.691(12) .
W1 O13 1.847(17) .
W1 O6 1.8663(14) .
W1 O13 1.884(17) 2
W1 O9 1.937(12) .
W1 O12 2.35(2) 6
W1 O12 2.36(2) .
W2 O4 0.77(3) .
W2 O2 1.73(2) .
W2 O4 1.87(2) 2
W2 O4 1.91(2) 6
W2 O9 1.943(12) .
W2 W2 1.9616(15) 2
W2 W2 1.9616(15) 6
W2 O9 1.967(12) 6
W2 O10 2.369(14) .
Zn2 O7 2.097(16) .
Zn2 O1 2.123(13) .
Zn2 N1 2.134(14) .
Zn2 N1 2.134(14) 10_556
Zn2 O8 2.164(13) 3_655
Zn2 O5 2.185(14) .
Zn1 O3 2.039(13) 7_666
Zn1 O3 2.039(12) .
Zn1 N2 2.148(18) 7_666
Zn1 N2 2.148(18) .
Zn1 O8 2.222(12) 7_666
Zn1 O8 2.222(12) .
O1 C15 1.23(2) .
O2 O4 1.80(3) .
O3 C15 1.26(2) .
O4 O4 1.51(2) 2
O4 O4 1.51(2) 6
O4 W2 1.87(2) 6
O4 W2 1.91(2) 2
O5 C8 1.21(2) .
O6 W1 1.8663(14) 10_557
O8 C8 1.26(2) .
O8 Zn2 2.164(13) 8_666
O9 W2 1.967(12) 2
O10 W2 2.369(14) 5
O10 W2 2.369(14) 4
O10 W2 2.369(14) 6
O10 W2 2.369(14) 3
O10 W2 2.369(14) 2
O12 O12 1.53(2) 2
O12 O12 1.53(2) 6
O12 W1 2.35(2) 2
O13 W1 1.884(17) 6
N1 C7 1.33(2) .
N1 C4 1.35(2) .
N2 C5 1.354(17) 4_665
N2 C5 1.354(17) .
C1 C10 1.38(3) .
C1 C1 1.39(4) 10
C1 H9 0.9300 .
C2 C10 1.37(2) .
C2 C2 1.38(4) 10
C2 H8 0.9300 .
C3 C14 1.377(17) .
C3 C14 1.377(18) 4_665
C3 C11 1.56(3) .
C4 C9 1.40(3) .
C4 H7 0.9300 .
C5 C14 1.36(2) .
C5 H6 0.9300 .
C6 C12 1.37(2) .
C6 C9 1.38(2) .
C6 C10 1.52(2) .
C7 C12 1.39(2) .
C7 H5 0.9300 .
C8 C15 1.54(3) .
C9 H4 0.9300 .
C11 C13 1.374(19) .
C11 C13 1.374(19) 4_665
C12 H3 0.9300 .
C13 C13 1.38(3) 10_557
C13 H2 0.9300 .
C14 H1 0.9300 .
